data_4302740
loop_
_publ_author_name
'Fang Kong'
'Qi-Pu Lin'
'Fei-Yan Yi'
'Jiang-Gao Mao'

_publ_section_title
;
Explorations of New Phases in the GaIII/InIII-CuII-SeIV-O System
;
_journal_name_full 'Inorganic Chemistry'
_journal_page_first 6794
_journal_page_last 6803
_journal_paper_doi 10.1021/ic900756u
_journal_volume 48
_journal_year 2009
_chemical_formula_sum 'Cu Ga2 O14 Se4'
_chemical_formula_weight 742.82
_chemical_name_systematic
; 
 ? 
;
_space_group_IT_number 14
_symmetry_cell_setting monoclinic
_symmetry_space_group_name_Hall '-P 2ybc'
_symmetry_space_group_name_H-M 'P 1 21/c 1'
_atom_sites_solution_primary direct
_atom_sites_solution_secondary difmap
_audit_creation_method SHELXL-97
_cell_angle_alpha 90.00
_cell_angle_beta 115.493(3)
_cell_angle_gamma 90.00
_cell_formula_units_Z 4
_cell_length_a 16.9757(15)
_cell_length_b 4.5881(2)
_cell_length_c 14.9023(12)
_cell_measurement_temperature 173(2)
_cell_measurement_theta_max 27.4835
_cell_measurement_theta_min 2.4073
_cell_volume 1047.68(14)
_computing_structure_refinement 'SHELXL-97 (Sheldrick, 1997)'
_computing_structure_solution 'SHELXS-97 (Sheldrick, 1990)'
_diffrn_ambient_temperature 173(2)
_diffrn_measured_fraction_theta_full 0.999
_diffrn_measured_fraction_theta_max 0.999
_diffrn_measurement_device_type mercury70
_diffrn_measurement_method CCD_Profile_fitting
_diffrn_radiation_monochromator graphite
_diffrn_radiation_source 'fine-focus sealed tube'
_diffrn_radiation_type MoK\a
_diffrn_radiation_wavelength 0.71073
_diffrn_reflns_av_R_equivalents 0.0306
_diffrn_reflns_av_sigmaI/netI 0.0313
_diffrn_reflns_limit_h_max 20
_diffrn_reflns_limit_h_min -22
_diffrn_reflns_limit_k_max 5
_diffrn_reflns_limit_k_min -5
_diffrn_reflns_limit_l_max 19
_diffrn_reflns_limit_l_min -19
_diffrn_reflns_number 7478
_diffrn_reflns_theta_full 27.48
_diffrn_reflns_theta_max 27.48
_diffrn_reflns_theta_min 2.73
_exptl_absorpt_coefficient_mu 21.104
_exptl_absorpt_correction_T_max 0.33
_exptl_absorpt_correction_T_min 0.03
_exptl_absorpt_correction_type multi-scan
_exptl_crystal_colour blue
_exptl_crystal_density_diffrn 4.709
_exptl_crystal_density_method 'not measured'
_exptl_crystal_description Rod
_exptl_crystal_F_000 1356
_exptl_crystal_size_max 0.2
_exptl_crystal_size_mid 0.05
_exptl_crystal_size_min 0.03
_refine_diff_density_max 0.872
_refine_diff_density_min -1.027
_refine_diff_density_rms 0.190
_refine_ls_extinction_method none
_refine_ls_goodness_of_fit_ref 0.940
_refine_ls_matrix_type full
_refine_ls_number_parameters 175
_refine_ls_number_reflns 2387
_refine_ls_number_restraints 0
_refine_ls_restrained_S_all 0.940
_refine_ls_R_factor_all 0.0345
_refine_ls_R_factor_gt 0.0278
_refine_ls_shift/su_max 0.001
_refine_ls_shift/su_mean 0.000
_refine_ls_structure_factor_coef Fsqd
_refine_ls_weighting_details 'calc w=1/[\s^2^(Fo^2^)+(0.0390P)^2^+5.2546P] where P=(Fo^2^+2Fc^2^)/3'
_refine_ls_weighting_scheme calc
_refine_ls_wR_factor_gt 0.0639
_refine_ls_wR_factor_ref 0.0686
_reflns_number_gt 2131
_reflns_number_total 2387
_reflns_threshold_expression >2sigma(I)
_cod_data_source_file ic900756u_si_002_1.cif
_cod_data_source_block CuGa2(SeO3)4
_cod_depositor_comments
;
The following automatic conversions were performed:
'_exptl_absorpt_correction_type' value 'Multi-scan' changed to
'multi-scan' according to
'/home/saulius/struct/CIF-dictionaries/cif_core.dic' dictionary named
'cif_core.dic' version 2.4.1 from 2010-06-29.

Automatic conversion script
Id: cif_fix_enum 1527 2010-12-29 10:47:43Z saulius 
;
_cod_original_cell_volume 1047.68(13)
_cod_database_code 4302740

loop_
_symmetry_equiv_pos_as_xyz
'x, y, z'
'-x, y+1/2, -z+1/2'
'-x, -y, -z'
'x, -y-1/2, z-1/2'

loop_
_atom_site_label
_atom_site_type_symbol
_atom_site_fract_x
_atom_site_fract_y
_atom_site_fract_z
_atom_site_U_iso_or_equiv
_atom_site_adp_type
_atom_site_occupancy
_atom_site_symmetry_multiplicity
_atom_site_calc_flag
_atom_site_refinement_flags
_atom_site_disorder_assembly
_atom_site_disorder_group
Ga1 Ga 0.57929(4) 0.92258(12) 0.22742(4) 0.00934(13) Uani 1 1 d . . .
Ga2 Ga 0.08133(4) 0.90366(12) -0.15007(4) 0.00943(13) Uani 1 1 d . . .
Cu1 Cu 0.5000 0.5000 0.0000 0.01110(19) Uani 1 2 d S . .
Cu2 Cu 0.0000 1.0000 -0.5000 0.01131(19) Uani 1 2 d S . .
Se1 Se 0.39333(3) 0.89275(11) 0.09915(4) 0.00911(12) Uani 1 1 d . . .
Se2 Se 0.67874(3) 0.44137(12) 0.15994(4) 0.01060(12) Uani 1 1 d . . .
Se3 Se 0.10544(3) 1.37289(11) -0.29746(4) 0.00928(12) Uani 1 1 d . . .
Se4 Se 0.17955(3) 0.41839(11) 0.01471(4) 0.01029(12) Uani 1 1 d . . .
O1 O 0.4878(2) 0.7522(8) 0.1002(3) 0.0126(8) Uani 1 1 d . . .
O2 O 0.3579(2) 0.6276(8) 0.1499(3) 0.0115(7) Uani 1 1 d . . .
O3 O 0.4580(2) 1.1057(8) 0.1998(3) 0.0117(8) Uani 1 1 d . . .
O4 O 0.6774(3) 0.6940(8) 0.2432(3) 0.0143(8) Uani 1 1 d . . .
O5 O 0.5935(2) 0.2166(8) 0.1440(3) 0.0143(8) Uani 1 1 d . . .
O6 O 0.6255(3) 0.6002(8) 0.0477(3) 0.0149(8) Uani 1 1 d . . .
O7 O 0.0431(2) 1.5842(8) -0.2570(3) 0.0115(8) Uani 1 1 d . . .
O8 O 0.1430(2) 1.1058(8) -0.2127(3) 0.0127(8) Uani 1 1 d . . .
O9 O 0.0096(2) 1.2350(8) -0.3873(3) 0.0119(8) Uani 1 1 d . . .
O10 O 0.0926(3) 0.2067(8) -0.0567(3) 0.0146(8) Uani 1 1 d . . .
O11 O 0.1809(2) 0.6820(8) -0.0652(3) 0.0119(7) Uani 1 1 d . . .
O12 O 0.1276(3) 0.5799(8) 0.0754(3) 0.0146(8) Uani 1 1 d . . .

loop_
_atom_site_aniso_label
_atom_site_aniso_U_11
_atom_site_aniso_U_22
_atom_site_aniso_U_33
_atom_site_aniso_U_23
_atom_site_aniso_U_13
_atom_site_aniso_U_12
Ga1 0.0108(3) 0.0079(3) 0.0088(3) -0.0006(2) 0.0037(2) -0.0005(2)
Ga2 0.0105(3) 0.0085(3) 0.0090(3) -0.0004(2) 0.0039(2) -0.0009(2)
Cu1 0.0118(4) 0.0130(5) 0.0088(4) -0.0040(4) 0.0047(4) -0.0017(4)
Cu2 0.0115(4) 0.0130(5) 0.0088(4) -0.0029(4) 0.0038(4) 0.0010(4)
Se1 0.0097(2) 0.0085(3) 0.0084(2) 0.00119(19) 0.0032(2) -0.00015(19)
Se2 0.0097(2) 0.0119(3) 0.0103(2) -0.00095(19) 0.0045(2) 0.00066(19)
Se3 0.0096(2) 0.0092(3) 0.0089(2) 0.00047(19) 0.0039(2) -0.0003(2)
Se4 0.0096(2) 0.0105(3) 0.0094(2) 0.00139(19) 0.0028(2) -0.0002(2)
O1 0.0128(18) 0.0115(19) 0.0122(17) -0.0029(15) 0.0041(15) -0.0004(16)
O2 0.0105(18) 0.0127(19) 0.0106(17) 0.0016(15) 0.0039(15) -0.0022(15)
O3 0.0126(18) 0.0106(18) 0.0118(17) -0.0021(15) 0.0053(15) -0.0002(15)
O4 0.0160(19) 0.0142(19) 0.0147(18) -0.0028(16) 0.0085(16) 0.0004(16)
O5 0.0165(19) 0.0119(19) 0.0133(18) 0.0025(15) 0.0052(16) -0.0031(16)
O6 0.0165(19) 0.017(2) 0.0109(17) 0.0008(15) 0.0055(16) -0.0014(16)
O7 0.0121(18) 0.0095(19) 0.0110(17) -0.0054(14) 0.0033(15) -0.0011(15)
O8 0.0127(18) 0.0129(19) 0.0122(18) 0.0026(15) 0.0048(16) 0.0007(15)
O9 0.0085(17) 0.018(2) 0.0099(17) -0.0042(15) 0.0041(14) -0.0011(15)
O10 0.0158(19) 0.0125(19) 0.0154(18) -0.0039(16) 0.0067(16) -0.0006(16)
O11 0.0114(18) 0.0096(18) 0.0174(18) 0.0031(15) 0.0088(15) 0.0010(15)
O12 0.0159(19) 0.017(2) 0.0129(18) -0.0019(16) 0.0079(16) 0.0008(16)

loop_
_atom_type_symbol
_atom_type_description
_atom_type_scat_dispersion_real
_atom_type_scat_dispersion_imag
_atom_type_scat_source
O O 0.0106 0.0060 'International Tables Vol C Tables 4.2.6.8 and 6.1.1.4'
Cu Cu 0.3201 1.2651 'International Tables Vol C Tables 4.2.6.8 and 6.1.1.4'
Ga Ga 0.2307 1.6083 'International Tables Vol C Tables 4.2.6.8 and 6.1.1.4'
Se Se -0.0929 2.2259 'International Tables Vol C Tables 4.2.6.8 and 6.1.1.4'

loop_
_geom_angle_atom_site_label_1
_geom_angle_atom_site_label_2
_geom_angle_atom_site_label_3
_geom_angle
_geom_angle_site_symmetry_1
_geom_angle_site_symmetry_3
_geom_angle_publ_flag
O4 Ga1 O5 96.93(17) . 1_565 ?
O4 Ga1 O2 93.11(16) . 2_655 ?
O5 Ga1 O2 95.71(16) 1_565 2_655 ?
O4 Ga1 O1 100.51(16) . . ?
O5 Ga1 O1 85.65(16) 1_565 . ?
O2 Ga1 O1 166.05(15) 2_655 . ?
O4 Ga1 O3 89.81(16) . 2_645 ?
O5 Ga1 O3 170.31(16) 1_565 2_645 ?
O2 Ga1 O3 90.85(15) 2_655 2_645 ?
O1 Ga1 O3 86.28(15) . 2_645 ?
O4 Ga1 O3 169.62(16) . . ?
O5 Ga1 O3 88.73(16) 1_565 . ?
O2 Ga1 O3 94.98(15) 2_655 . ?
O1 Ga1 O3 71.15(15) . . ?
O3 Ga1 O3 83.59(9) 2_645 . ?
O11 Ga2 O8 93.80(15) . . ?
O11 Ga2 O10 97.02(16) . 1_565 ?
O8 Ga2 O10 95.64(16) . 1_565 ?
O11 Ga2 O9 100.28(15) . 2_544 ?
O8 Ga2 O9 165.58(15) . 2_544 ?
O10 Ga2 O9 85.79(16) 1_565 2_544 ?
O11 Ga2 O7 91.58(15) . 1_545 ?
O8 Ga2 O7 91.35(15) . 1_545 ?
O10 Ga2 O7 168.52(16) 1_565 1_545 ?
O9 Ga2 O7 85.20(15) 2_544 1_545 ?
O11 Ga2 O7 169.55(15) . 2_544 ?
O8 Ga2 O7 95.30(15) . 2_544 ?
O10 Ga2 O7 87.19(15) 1_565 2_544 ?
O9 Ga2 O7 70.41(14) 2_544 2_544 ?
O7 Ga2 O7 83.09(9) 1_545 2_544 ?
O11 Ga2 Se3 134.44(11) . 2_544 ?
O8 Ga2 Se3 130.57(11) . 2_544 ?
O10 Ga2 Se3 89.25(12) 1_565 2_544 ?
O9 Ga2 Se3 35.01(10) 2_544 2_544 ?
O7 Ga2 Se3 79.29(11) 1_545 2_544 ?
O7 Ga2 Se3 35.70(10) 2_544 2_544 ?
O1 Cu1 O1 180.0(3) 3_665 . ?
O1 Cu1 O6 92.28(15) 3_665 3_665 ?
O1 Cu1 O6 87.72(15) . 3_665 ?
O1 Cu1 O6 87.72(15) 3_665 . ?
O1 Cu1 O6 92.28(15) . . ?
O6 Cu1 O6 180.00(10) 3_665 . ?
O1 Cu1 O5 96.50(14) 3_665 . ?
O1 Cu1 O5 83.50(14) . . ?
O6 Cu1 O5 112.63(14) 3_665 . ?
O6 Cu1 O5 67.37(14) . . ?
O1 Cu1 O5 83.50(14) 3_665 3_665 ?
O1 Cu1 O5 96.50(14) . 3_665 ?
O6 Cu1 O5 67.37(14) 3_665 3_665 ?
O6 Cu1 O5 112.63(14) . 3_665 ?
O5 Cu1 O5 180.0 . 3_665 ?
O9 Cu2 O9 180.0(2) . 3_574 ?
O9 Cu2 O12 87.04(15) . 4_575 ?
O9 Cu2 O12 92.96(15) 3_574 4_575 ?
O9 Cu2 O12 92.96(15) . 2_554 ?
O9 Cu2 O12 87.04(15) 3_574 2_554 ?
O12 Cu2 O12 180.00(13) 4_575 2_554 ?
O9 Cu2 O10 99.44(14) . 4_575 ?
O9 Cu2 O10 80.56(14) 3_574 4_575 ?
O12 Cu2 O10 66.33(14) 4_575 4_575 ?
O12 Cu2 O10 113.67(14) 2_554 4_575 ?
O9 Cu2 O10 80.56(14) . 2_554 ?
O9 Cu2 O10 99.44(14) 3_574 2_554 ?
O12 Cu2 O10 113.67(14) 4_575 2_554 ?
O12 Cu2 O10 66.33(14) 2_554 2_554 ?
O10 Cu2 O10 180.00(12) 4_575 2_554 ?
O2 Se1 O1 103.77(18) . . ?
O2 Se1 O3 103.65(17) . . ?
O1 Se1 O3 87.89(17) . . ?
O6 Se2 O4 105.02(18) . . ?
O6 Se2 O5 93.57(18) . . ?
O4 Se2 O5 103.66(18) . . ?
O8 Se3 O9 104.05(18) . . ?
O8 Se3 O7 103.87(18) . . ?
O9 Se3 O7 87.78(17) . . ?
O8 Se3 Ga2 104.72(13) . 2_554 ?
O9 Se3 Ga2 41.98(12) . 2_554 ?
O7 Se3 Ga2 46.23(12) . 2_554 ?
O12 Se4 O10 94.16(18) . . ?
O12 Se4 O11 103.37(18) . . ?
O10 Se4 O11 103.71(18) . . ?
Se1 O1 Cu1 128.0(2) . . ?
Se1 O1 Ga1 101.56(17) . . ?
Cu1 O1 Ga1 130.48(19) . . ?
Se1 O2 Ga1 128.7(2) . 2_645 ?
Se1 O3 Ga1 128.9(2) . 2_655 ?
Se1 O3 Ga1 98.45(16) . . ?
Ga1 O3 Ga1 132.49(19) 2_655 . ?
Se2 O4 Ga1 124.9(2) . . ?
Se2 O5 Ga1 132.0(2) . 1_545 ?
Se2 O5 Cu1 89.56(15) . . ?
Ga1 O5 Cu1 137.16(19) 1_545 . ?
Se2 O6 Cu1 106.79(19) . . ?
Se3 O7 Ga2 129.5(2) . 1_565 ?
Se3 O7 Ga2 98.07(16) . 2_554 ?
Ga2 O7 Ga2 132.42(19) 1_565 2_554 ?
Se3 O8 Ga2 127.6(2) . . ?
Se3 O9 Cu2 125.1(2) . . ?
Se3 O9 Ga2 103.01(17) . 2_554 ?
Cu2 O9 Ga2 131.71(19) . 2_554 ?
Se4 O10 Ga2 130.9(2) . 1_545 ?
Se4 O11 Ga2 124.4(2) . . ?
Se4 O12 Cu2 107.99(19) . 2_544 ?

loop_
_geom_bond_atom_site_label_1
_geom_bond_atom_site_label_2
_geom_bond_distance
_geom_bond_site_symmetry_2
_geom_bond_publ_flag
Ga1 O4 1.895(4) . ?
Ga1 O5 1.919(4) 1_565 ?
Ga1 O2 1.920(4) 2_655 ?
Ga1 O1 2.021(4) . ?
Ga1 O3 2.069(4) 2_645 ?
Ga1 O3 2.095(4) . ?
Ga2 O11 1.911(4) . ?
Ga2 O8 1.916(4) . ?
Ga2 O10 1.918(4) 1_565 ?
Ga2 O9 2.007(4) 2_544 ?
Ga2 O7 2.054(3) 1_545 ?
Ga2 O7 2.133(4) 2_544 ?
Ga2 Se3 2.9240(8) 2_544 ?
Cu1 O1 1.969(4) 3_665 ?
Cu1 O1 1.969(4) . ?
Cu1 O6 1.988(4) 3_665 ?
Cu1 O6 1.988(4) . ?
Cu1 O5 2.425(4) . ?
Cu1 O5 2.425(4) 3_665 ?
Cu2 O9 1.943(3) . ?
Cu2 O9 1.943(3) 3_574 ?
Cu2 O12 1.998(4) 4_575 ?
Cu2 O12 1.998(4) 2_554 ?
Cu2 O10 2.477(4) 4_575 ?
Cu2 O10 2.477(4) 2_554 ?
Se1 O2 1.675(4) . ?
Se1 O1 1.722(4) . ?
Se1 O3 1.730(4) . ?
Se2 O6 1.687(4) . ?
Se2 O4 1.706(4) . ?
Se2 O5 1.708(4) . ?
Se3 O8 1.676(4) . ?
Se3 O9 1.722(4) . ?
Se3 O7 1.724(4) . ?
Se3 Ga2 2.9240(8) 2_554 ?
Se4 O12 1.684(4) . ?
Se4 O10 1.704(4) . ?
Se4 O11 1.705(4) . ?
O2 Ga1 1.920(4) 2_645 ?
O3 Ga1 2.069(4) 2_655 ?
O5 Ga1 1.919(4) 1_545 ?
O7 Ga2 2.054(3) 1_565 ?
O7 Ga2 2.133(4) 2_554 ?
O9 Ga2 2.007(4) 2_554 ?
O10 Ga2 1.918(4) 1_545 ?
O12 Cu2 1.998(4) 2_544 ?
